data_4307539
loop_
_publ_author_name
'Julieta Gradinaru'
'Alessandra Forni'
'Vadim Druta'
'Francesca Tessore'
'Sandro Zecchin'
'Silvio Quici'
'Nicolae Garbalau'

_publ_contact_author_address
;    CNR - Istituto di Scienze e Tecnologie Molecolari
     Via Golgi 19
     I-20133 Milano
     Italy
;
_publ_contact_author_email a.forni@istm.cnr.it
_publ_contact_author_fax 39(2)50314300
_publ_contact_author_name 'Dr. Alessandra Forni'
_publ_contact_author_phone 39(2)50314273
_publ_section_title
;
Structural, Spectral, Electric-Field-Induced Second Harmonic, and
Theoretical Study of Ni(II), Cu(II), Zn(II), and VO(II) Complexes with
[N2O2] Unsymmetrical Schiff Bases of S-Methylisothiosemicarbazide
Derivatives
;
_journal_name_full 'Inorganic Chemistry'
_journal_page_first 884
_journal_page_last 895
_journal_paper_doi 10.1021/ic062035r
_journal_volume 46
_journal_year 2007
_chemical_formula_moiety 'C25 H21 N5 O2 S Zn . C H4 O'
_chemical_formula_sum 'C26 H25 N5 O3 S Zn'
_chemical_formula_weight 552.94
_chemical_name_systematic
; 
[8-(2'-oxy-5'-phenylazo-phenyl)-3-methyl-1-phenyl-6-thiomethyl-1-one-4,5,7-
triazaocta-1,3,5,7-tetraenato(-)-2'-olato(-)O,O',N4N7]zinc(II) 
;
_space_group_IT_number 61
_symmetry_cell_setting orthorhombic
_symmetry_space_group_name_Hall '-P 2ac 2ab'
_symmetry_space_group_name_H-M 'P b c a'
_atom_sites_solution_hydrogens geom
_atom_sites_solution_primary direct
_atom_sites_solution_secondary difmap
_audit_creation_method SHELXL-97
_cell_angle_alpha 90.00
_cell_angle_beta 90.00
_cell_angle_gamma 90.00
_cell_formula_units_Z 8
_cell_length_a 24.95(3)
_cell_length_b 7.615(3)
_cell_length_c 26.77(3)
_cell_measurement_reflns_used 76
_cell_measurement_temperature 293(2)
_cell_measurement_theta_max 24.6
_cell_measurement_theta_min 1.5
_cell_volume 5086(9)
_computing_cell_refinement 'MOSFLM version 6.11c (Leslie, 1992)'
_computing_data_collection 'Mar software'
_computing_data_reduction 'MOSFLM, SCALA (Evans, 1997)'
_computing_molecular_graphics 'ORTEP-3 for Windows (Farrugia, 1997)'
_computing_publication_material 'SHELXL-97,PARST (Nardelli, 1995)'
_computing_structure_refinement 'SHELXL-97 (Sheldrick, 1997)'
_computing_structure_solution 'SIR92 (Altomare et al.,1994)'
_diffrn_ambient_temperature 293(2)
_diffrn_measured_fraction_theta_full 0.794
_diffrn_measured_fraction_theta_max 0.794
_diffrn_measurement_device_type 'MarResearch 165mm CCD Detector'
_diffrn_measurement_method '\f scans'
_diffrn_radiation_monochromator 'Si(111) and Si(220) double-crystal'
_diffrn_radiation_source 'NdBFe multipole wiggler'
_diffrn_radiation_type synchrotron
_diffrn_radiation_wavelength 0.70000
_diffrn_reflns_av_R_equivalents 0.060
_diffrn_reflns_av_sigmaI/netI 0.0343
_diffrn_reflns_limit_h_max 29
_diffrn_reflns_limit_h_min 0
_diffrn_reflns_limit_k_max 8
_diffrn_reflns_limit_k_min 0
_diffrn_reflns_limit_l_max 31
_diffrn_reflns_limit_l_min 0
_diffrn_reflns_number 26261
_diffrn_reflns_theta_full 24.61
_diffrn_reflns_theta_max 24.61
_diffrn_reflns_theta_min 1.50
_diffrn_standards_decay_% 0.00
_exptl_absorpt_coefficient_mu 1.086
_exptl_absorpt_correction_type none
_exptl_crystal_colour red
_exptl_crystal_density_diffrn 1.444
_exptl_crystal_density_method 'not measured'
_exptl_crystal_description prism
_exptl_crystal_F_000 2288
_exptl_crystal_size_max 0.40
_exptl_crystal_size_mid 0.05
_exptl_crystal_size_min 0.02
_refine_diff_density_max 0.598
_refine_diff_density_min -0.723
_refine_diff_density_rms 0.089
_refine_ls_extinction_method none
_refine_ls_goodness_of_fit_ref 1.212
_refine_ls_hydrogen_treatment noref
_refine_ls_matrix_type full
_refine_ls_number_parameters 325
_refine_ls_number_reflns 4005
_refine_ls_number_restraints 0
_refine_ls_restrained_S_all 1.212
_refine_ls_R_factor_all 0.0793
_refine_ls_R_factor_gt 0.0672
_refine_ls_shift/su_max 0.001
_refine_ls_shift/su_mean 0.000
_refine_ls_structure_factor_coef Fsqd
_refine_ls_weighting_details 'w=1/[\s^2^(Fo^2^)+(0.0314P)^2^+31.3626P] where P=(Fo^2^+2Fc^2^)/3'
_refine_ls_weighting_scheme calc
_refine_ls_wR_factor_gt 0.1737
_refine_ls_wR_factor_ref 0.1795
_reflns_number_gt 3266
_reflns_number_total 4005
_reflns_threshold_expression >2sigma(I)
_cod_data_source_file ic062035rsi20061024_043631_5.cif
_cod_data_source_block (IV)
_cod_depositor_comments
;
The following automatic conversions were performed:
'_symmetry_cell_setting' value 'Orthorhombic' changed to 'orthorhombic'
according to '/home/saulius/struct/CIF-dictionaries/cif_core.dic'
dictionary named 'cif_core.dic' version 2.4.1 from 2010-06-29.

Automatic conversion script
Id: cif_fix_enum 1527 2010-12-29 10:47:43Z saulius 
;
_cod_database_code 4307539

loop_
_symmetry_equiv_pos_as_xyz
'x, y, z'
'-x+1/2, -y, z+1/2'
'-x, y+1/2, -z+1/2'
'x+1/2, -y+1/2, -z'
'-x, -y, -z'
'x-1/2, y, -z-1/2'
'x, -y-1/2, z-1/2'
'-x-1/2, y-1/2, z'

loop_
_atom_site_label
_atom_site_type_symbol
_atom_site_fract_x
_atom_site_fract_y
_atom_site_fract_z
_atom_site_U_iso_or_equiv
_atom_site_adp_type
_atom_site_occupancy
_atom_site_calc_flag
_atom_site_refinement_flags
_atom_site_disorder_assembly
_atom_site_disorder_group
Zn Zn 0.31706(3) 0.75240(12) 0.13361(3) 0.0417(3) Uani 1 d . . .
S S 0.41894(7) 0.5944(3) 0.26872(7) 0.0528(5) Uani 1 d . . .
O1 O 0.31041(18) 0.8842(7) 0.07123(18) 0.0490(12) Uani 1 d . . .
O2 O 0.24064(17) 0.7698(7) 0.15557(16) 0.0463(12) Uani 1 d . . .
N1 N 0.3965(2) 0.8175(8) 0.13975(19) 0.0401(13) Uani 1 d . . .
N2 N 0.4233(2) 0.7582(8) 0.1819(2) 0.0427(13) Uani 1 d . . .
N3 N 0.3366(2) 0.6806(8) 0.20705(19) 0.0406(14) Uani 1 d . . .
N4 N 0.1383(2) 0.5120(8) 0.3237(2) 0.0445(14) Uani 1 d . . .
N5 N 0.0879(2) 0.5097(8) 0.3235(2) 0.0468(15) Uani 1 d . . .
C1 C 0.3920(2) 0.6856(9) 0.2145(2) 0.0393(16) Uani 1 d . . .
C2 C 0.3034(2) 0.6379(10) 0.2420(2) 0.0424(17) Uani 1 d . . .
H2 H 0.3177 0.6031 0.2725 0.051 Uiso 1 calc R . .
C3 C 0.2462(2) 0.6400(9) 0.2373(2) 0.0375(15) Uani 1 d . . .
C4 C 0.2185(2) 0.7025(9) 0.1946(2) 0.0390(16) Uani 1 d . . .
C5 C 0.3507(3) 0.9458(10) 0.0453(3) 0.0461(17) Uani 1 d . . .
C6 C 0.4033(3) 0.9517(9) 0.0605(2) 0.0443(17) Uani 1 d . . .
H6 H 0.4270 1.0017 0.0378 0.053 Uiso 1 calc R . .
C7 C 0.4266(3) 0.8930(10) 0.1056(2) 0.0435(17) Uani 1 d . . .
C8 C 0.4859(3) 0.6792(12) 0.2659(3) 0.057(2) Uani 1 d . . .
H8A H 0.5059 0.6378 0.2942 0.086 Uiso 1 calc R . .
H8B H 0.4848 0.8052 0.2664 0.086 Uiso 1 calc R . .
H8C H 0.5028 0.6401 0.2357 0.086 Uiso 1 calc R . .
C9 C 0.2171(2) 0.5790(10) 0.2783(2) 0.0412(16) Uani 1 d . . .
H9 H 0.2358 0.5395 0.3062 0.049 Uiso 1 calc R . .
C10 C 0.1619(2) 0.5748(9) 0.2794(2) 0.0400(16) Uani 1 d . . .
C11 C 0.1344(3) 0.6341(10) 0.2372(3) 0.0481(18) Uani 1 d . . .
H11 H 0.0971 0.6312 0.2367 0.058 Uiso 1 calc R . .
C12 C 0.1615(3) 0.6963(10) 0.1965(3) 0.0454(18) Uani 1 d . . .
H12 H 0.1420 0.7359 0.1691 0.054 Uiso 1 calc R . .
C13 C 0.4853(3) 0.9164(11) 0.1118(3) 0.057(2) Uani 1 d . . .
H13A H 0.4960 0.8740 0.1441 0.085 Uiso 1 calc R . .
H13B H 0.4942 1.0387 0.1090 0.085 Uiso 1 calc R . .
H13C H 0.5038 0.8515 0.0863 0.085 Uiso 1 calc R . .
C14 C 0.3370(3) 1.0002(10) -0.0064(3) 0.0483(18) Uani 1 d . . .
C15 C 0.2930(3) 0.9271(12) -0.0299(3) 0.063(2) Uani 1 d . . .
H15 H 0.2718 0.8466 -0.0129 0.075 Uiso 1 calc R . .
C16 C 0.2802(4) 0.9721(14) -0.0786(3) 0.085(3) Uani 1 d . . .
H16 H 0.2501 0.9241 -0.0938 0.102 Uiso 1 calc R . .
C17 C 0.3120(4) 1.0875(13) -0.1042(3) 0.077(3) Uani 1 d . . .
H17 H 0.3044 1.1135 -0.1374 0.092 Uiso 1 calc R . .
C18 C 0.3547(4) 1.1645(13) -0.0811(3) 0.081(3) Uani 1 d . . .
H18 H 0.3753 1.2467 -0.0981 0.097 Uiso 1 calc R . .
C19 C 0.3674(4) 1.1214(12) -0.0329(3) 0.068(2) Uani 1 d . . .
H19 H 0.3968 1.1739 -0.0177 0.081 Uiso 1 calc R . .
C20 C 0.0650(3) 0.4457(9) 0.3687(2) 0.0423(16) Uani 1 d . . .
C21 C 0.0101(3) 0.4597(11) 0.3726(3) 0.056(2) Uani 1 d . . .
H21 H -0.0093 0.5049 0.3459 0.067 Uiso 1 calc R . .
C23 C 0.0124(4) 0.3470(12) 0.4540(3) 0.072(3) Uani 1 d . . .
H23 H -0.0050 0.3179 0.4836 0.086 Uiso 1 calc R . .
C24 C 0.0667(4) 0.3272(13) 0.4507(3) 0.071(3) Uani 1 d . . .
H24 H 0.0857 0.2782 0.4771 0.086 Uiso 1 calc R . .
C22 C -0.0164(3) 0.4082(13) 0.4151(3) 0.071(3) Uani 1 d . . .
H22 H -0.0536 0.4153 0.4169 0.085 Uiso 1 calc R . .
C25 C 0.0935(3) 0.3801(12) 0.4078(3) 0.060(2) Uani 1 d . . .
H25 H 0.1306 0.3709 0.4059 0.073 Uiso 1 calc R . .
O3 O 0.3179(2) 0.4998(7) 0.10590(17) 0.0529(13) Uani 1 d . . .
H3 H 0.2950 0.4375 0.1188 0.064 Uiso 1 calc R . .
C26 C 0.3225(4) 0.4577(15) 0.0561(3) 0.087(3) Uani 1 d . . .
H26A H 0.3214 0.3325 0.0523 0.130 Uiso 1 calc R . .
H26B H 0.3560 0.5015 0.0435 0.130 Uiso 1 calc R . .
H26C H 0.2935 0.5098 0.0379 0.130 Uiso 1 calc R . .

loop_
_atom_site_aniso_label
_atom_site_aniso_U_11
_atom_site_aniso_U_22
_atom_site_aniso_U_33
_atom_site_aniso_U_23
_atom_site_aniso_U_13
_atom_site_aniso_U_12
Zn 0.0318(4) 0.0533(6) 0.0399(4) 0.0059(4) 0.0043(3) 0.0014(4)
S 0.0369(9) 0.0675(14) 0.0540(11) 0.0131(10) -0.0035(8) 0.0021(9)
O1 0.043(3) 0.050(3) 0.054(3) 0.015(2) 0.003(2) -0.002(2)
O2 0.035(2) 0.062(3) 0.043(2) 0.014(2) 0.0064(19) 0.005(2)
N1 0.037(3) 0.041(4) 0.043(3) 0.002(3) 0.006(2) 0.002(2)
N2 0.032(3) 0.051(4) 0.045(3) 0.004(3) 0.004(2) -0.002(3)
N3 0.027(3) 0.054(4) 0.041(3) 0.002(3) 0.004(2) 0.002(3)
N4 0.030(3) 0.055(4) 0.048(3) -0.001(3) 0.006(2) -0.004(3)
N5 0.038(3) 0.057(4) 0.046(3) 0.004(3) 0.007(2) -0.002(3)
C1 0.030(3) 0.043(4) 0.045(4) 0.002(3) 0.001(3) 0.002(3)
C2 0.033(3) 0.054(5) 0.040(4) 0.006(3) -0.001(3) 0.006(3)
C3 0.030(3) 0.045(4) 0.037(3) 0.001(3) 0.006(3) -0.001(3)
C4 0.033(3) 0.041(4) 0.043(4) 0.001(3) 0.001(3) 0.008(3)
C5 0.054(4) 0.039(4) 0.045(4) 0.001(3) 0.008(3) -0.004(3)
C6 0.043(4) 0.045(4) 0.045(4) 0.008(3) 0.007(3) -0.007(3)
C7 0.038(4) 0.044(5) 0.048(4) -0.004(3) 0.009(3) -0.002(3)
C8 0.036(4) 0.081(6) 0.056(5) -0.001(4) -0.003(3) -0.002(4)
C9 0.031(3) 0.052(5) 0.040(4) 0.000(3) 0.003(3) 0.001(3)
C10 0.035(3) 0.044(4) 0.041(4) 0.002(3) 0.007(3) 0.000(3)
C11 0.025(3) 0.062(5) 0.057(4) 0.004(4) 0.001(3) 0.001(3)
C12 0.031(3) 0.054(5) 0.052(4) 0.011(3) -0.002(3) 0.005(3)
C13 0.038(4) 0.068(6) 0.065(5) 0.006(4) -0.001(3) -0.020(4)
C14 0.055(4) 0.049(5) 0.041(4) 0.006(3) 0.005(3) 0.000(4)
C15 0.061(5) 0.072(6) 0.056(5) 0.012(4) -0.001(4) -0.023(5)
C16 0.096(7) 0.101(8) 0.057(5) 0.015(5) -0.014(5) -0.034(6)
C17 0.098(7) 0.081(7) 0.050(5) 0.015(5) -0.012(5) -0.014(6)
C18 0.104(8) 0.079(7) 0.059(5) 0.027(5) -0.006(5) -0.029(6)
C19 0.081(6) 0.074(6) 0.049(4) 0.012(4) 0.000(4) -0.025(5)
C20 0.042(4) 0.039(4) 0.045(4) 0.000(3) 0.007(3) 0.000(3)
C21 0.053(5) 0.056(5) 0.059(5) 0.003(4) 0.011(4) 0.002(4)
C23 0.090(7) 0.071(6) 0.054(5) 0.003(5) 0.026(5) -0.021(5)
C24 0.076(6) 0.087(7) 0.051(5) 0.017(5) -0.002(4) -0.009(5)
C22 0.052(5) 0.082(7) 0.077(6) 0.003(5) 0.029(4) 0.002(5)
C25 0.050(4) 0.076(6) 0.055(5) 0.015(4) 0.002(4) -0.009(4)
O3 0.060(3) 0.050(3) 0.050(3) -0.002(2) 0.015(2) -0.010(3)
C26 0.102(8) 0.102(8) 0.056(5) -0.008(5) 0.009(5) -0.023(6)

loop_
_atom_type_symbol
_atom_type_description
_atom_type_scat_dispersion_real
_atom_type_scat_dispersion_imag
_atom_type_scat_source
C C 0.0033 0.0016 'International Tables Vol C Tables 4.2.6.8 and 6.1.1.4'
H H 0.0000 0.0000 'International Tables Vol C Tables 4.2.6.8 and 6.1.1.4'
N N 0.0061 0.0033 'International Tables Vol C Tables 4.2.6.8 and 6.1.1.4'
O O 0.0106 0.0060 'International Tables Vol C Tables 4.2.6.8 and 6.1.1.4'
S S 0.1246 0.1234 'International Tables Vol C Tables 4.2.6.8 and 6.1.1.4'
Zn Zn 0.2839 1.4301 'International Tables Vol C Tables 4.2.6.8 and 6.1.1.4'

loop_
_geom_angle_atom_site_label_1
_geom_angle_atom_site_label_2
_geom_angle_atom_site_label_3
_geom_angle
_geom_angle_site_symmetry_1
_geom_angle_site_symmetry_3
_geom_angle_publ_flag
O1 Zn O2 97.83(19) . . ?
O1 Zn N1 91.5(2) . . ?
O2 Zn N1 151.9(2) . . ?
O1 Zn O3 99.9(2) . . ?
O2 Zn O3 100.2(2) . . ?
N1 Zn O3 104.2(2) . . ?
O1 Zn N3 162.5(2) . . ?
O2 Zn N3 87.92(19) . . ?
N1 Zn N3 76.3(2) . . ?
O3 Zn N3 95.2(2) . . ?
C1 S C8 100.4(3) . . ?
C5 O1 Zn 124.9(4) . . ?
C4 O2 Zn 128.4(4) . . ?
C7 N1 N2 115.7(5) . . ?
C7 N1 Zn 127.0(5) . . ?
N2 N1 Zn 116.9(4) . . ?
C1 N2 N1 113.4(5) . . ?
C2 N3 C1 122.6(6) . . ?
C2 N3 Zn 126.5(4) . . ?
C1 N3 Zn 110.9(4) . . ?
N5 N4 C10 114.9(6) . . ?
N4 N5 C20 113.8(6) . . ?
N2 C1 N3 120.7(6) . . ?
N2 C1 S 119.9(5) . . ?
N3 C1 S 119.3(5) . . ?
N3 C2 C3 125.0(6) . . ?
N3 C2 H2 117.5 . . ?
C3 C2 H2 117.5 . . ?
C9 C3 C4 119.4(6) . . ?
C9 C3 C2 116.5(6) . . ?
C4 C3 C2 124.1(6) . . ?
O2 C4 C3 125.2(6) . . ?
O2 C4 C12 118.2(6) . . ?
C3 C4 C12 116.6(6) . . ?
O1 C5 C6 126.0(6) . . ?
O1 C5 C14 114.7(6) . . ?
C6 C5 C14 119.1(6) . . ?
C5 C6 C7 129.5(6) . . ?
C5 C6 H6 115.3 . . ?
C7 C6 H6 115.3 . . ?
N1 C7 C6 119.8(6) . . ?
N1 C7 C13 122.5(6) . . ?
C6 C7 C13 117.7(6) . . ?
S C8 H8A 109.5 . . ?
S C8 H8B 109.5 . . ?
H8A C8 H8B 109.5 . . ?
S C8 H8C 109.5 . . ?
H8A C8 H8C 109.5 . . ?
H8B C8 H8C 109.5 . . ?
C10 C9 C3 123.1(6) . . ?
C10 C9 H9 118.5 . . ?
C3 C9 H9 118.5 . . ?
C9 C10 C11 117.7(6) . . ?
C9 C10 N4 116.4(6) . . ?
C11 C10 N4 125.9(6) . . ?
C12 C11 C10 120.9(6) . . ?
C12 C11 H11 119.5 . . ?
C10 C11 H11 119.5 . . ?
C11 C12 C4 122.3(6) . . ?
C11 C12 H12 118.8 . . ?
C4 C12 H12 118.8 . . ?
C7 C13 H13A 109.5 . . ?
C7 C13 H13B 109.5 . . ?
H13A C13 H13B 109.5 . . ?
C7 C13 H13C 109.5 . . ?
H13A C13 H13C 109.5 . . ?
H13B C13 H13C 109.5 . . ?
C15 C14 C19 117.8(7) . . ?
C15 C14 C5 119.7(7) . . ?
C19 C14 C5 122.5(7) . . ?
C14 C15 C16 120.9(8) . . ?
C14 C15 H15 119.6 . . ?
C16 C15 H15 119.6 . . ?
C17 C16 C15 119.8(9) . . ?
C17 C16 H16 120.1 . . ?
C15 C16 H16 120.1 . . ?
C16 C17 C18 120.1(8) . . ?
C16 C17 H17 120.0 . . ?
C18 C17 H17 120.0 . . ?
C17 C18 C19 120.3(9) . . ?
C17 C18 H18 119.8 . . ?
C19 C18 H18 119.8 . . ?
C18 C19 C14 121.0(8) . . ?
C18 C19 H19 119.5 . . ?
C14 C19 H19 119.5 . . ?
C25 C20 C21 119.2(7) . . ?
C25 C20 N5 124.7(6) . . ?
C21 C20 N5 116.0(6) . . ?
C20 C21 C22 121.4(8) . . ?
C20 C21 H21 119.3 . . ?
C22 C21 H21 119.3 . . ?
C22 C23 C24 121.0(8) . . ?
C22 C23 H23 119.5 . . ?
C24 C23 H23 119.5 . . ?
C23 C24 C25 120.0(8) . . ?
C23 C24 H24 120.0 . . ?
C25 C24 H24 120.0 . . ?
C23 C22 C21 118.8(8) . . ?
C23 C22 H22 120.6 . . ?
C21 C22 H22 120.6 . . ?
C20 C25 C24 119.4(8) . . ?
C20 C25 H25 120.3 . . ?
C24 C25 H25 120.3 . . ?
C26 O3 Zn 124.5(6) . . ?
C26 O3 H3 109.5 . . ?
Zn O3 H3 112.4 . . ?
O3 C26 H26A 109.5 . . ?
O3 C26 H26B 109.5 . . ?
H26A C26 H26B 109.5 . . ?
O3 C26 H26C 109.5 . . ?
H26A C26 H26C 109.5 . . ?
H26B C26 H26C 109.5 . . ?

loop_
_geom_bond_atom_site_label_1
_geom_bond_atom_site_label_2
_geom_bond_distance
_geom_bond_site_symmetry_2
_geom_bond_publ_flag
Zn O1 1.955(5) . ?
Zn O2 2.000(5) . ?
Zn N1 2.051(6) . ?
Zn O3 2.062(5) . ?
Zn N3 2.098(6) . ?
S C1 1.743(7) . ?
S C8 1.792(7) . ?
O1 C5 1.307(8) . ?
O2 C4 1.288(8) . ?
N1 C7 1.315(8) . ?
N1 N2 1.387(7) . ?
N2 C1 1.295(8) . ?
N3 C2 1.291(8) . ?
N3 C1 1.398(8) . ?
N4 N5 1.257(7) . ?
N4 C10 1.406(8) . ?
N5 C20 1.423(8) . ?
C2 C3 1.432(9) . ?
C2 H2 0.9300 . ?
C3 C9 1.397(8) . ?
C3 C4 1.419(9) . ?
C4 C12 1.424(9) . ?
C5 C6 1.375(10) . ?
C5 C14 1.484(10) . ?
C6 C7 1.413(9) . ?
C6 H6 0.9300 . ?
C7 C13 1.485(9) . ?
C8 H8A 0.9600 . ?
C8 H8B 0.9600 . ?
C8 H8C 0.9600 . ?
C9 C10 1.378(9) . ?
C9 H9 0.9300 . ?
C10 C11 1.399(9) . ?
C11 C12 1.366(9) . ?
C11 H11 0.9300 . ?
C12 H12 0.9300 . ?
C13 H13A 0.9600 . ?
C13 H13B 0.9600 . ?
C13 H13C 0.9600 . ?
C14 C15 1.383(10) . ?
C14 C19 1.390(10) . ?
C15 C16 1.384(11) . ?
C15 H15 0.9300 . ?
C16 C17 1.367(12) . ?
C16 H16 0.9300 . ?
C17 C18 1.365(12) . ?
C17 H17 0.9300 . ?
C18 C19 1.367(11) . ?
C18 H18 0.9300 . ?
C19 H19 0.9300 . ?
C20 C25 1.361(10) . ?
C20 C21 1.377(10) . ?
C21 C22 1.373(10) . ?
C21 H21 0.9300 . ?
C23 C22 1.348(12) . ?
C23 C24 1.367(12) . ?
C23 H23 0.9300 . ?
C24 C25 1.388(11) . ?
C24 H24 0.9300 . ?
C22 H22 0.9300 . ?
C25 H25 0.9300 . ?
O3 C26 1.375(9) . ?
O3 H3 0.8200 . ?
C26 H26A 0.9600 . ?
C26 H26B 0.9600 . ?
C26 H26C 0.9600 . ?
